data_4331005
loop_
_publ_author_name
'Victor I. Ovcharenko'
'Sergey V. Fokin'
'Elvina T. Kostina'
'Galina V. Romanenko'
'Artem S. Bogomyakov'
'Eugene V. Tretyakov'

_publ_section_title
;
 First Example of a Reversible Single-Crystal-to-Single-Crystal
 Polymerization-Depolymerization Accompanied by a Magnetic Anomaly for a
 Transition-Metal Complex with an Organic Radical
;
_journal_name_full 'Inorganic Chemistry'
_journal_page_first 12188
_journal_page_last 12194
_journal_paper_doi 10.1021/ic301328x
_journal_volume 51
_journal_year 2012
_chemical_formula_sum 'C23 H23 Cu F12 N4 O6'
_chemical_formula_weight 742.99
_chemical_name_systematic
; 
 ? 
;
_space_group_IT_number 2
_symmetry_cell_setting triclinic
_symmetry_space_group_name_Hall '-P 1'
_symmetry_space_group_name_H-M 'P -1'
_atom_sites_solution_hydrogens geom
_atom_sites_solution_primary direct
_atom_sites_solution_secondary difmap
_audit_creation_method SHELXL-97
_cell_angle_alpha 72.007(10)
_cell_angle_beta 73.271(10)
_cell_angle_gamma 88.712(9)
_cell_formula_units_Z 2
_cell_length_a 9.9630(12)
_cell_length_b 11.4996(13)
_cell_length_c 14.542(2)
_cell_measurement_reflns_used 2311
_cell_measurement_temperature 150(2)
_cell_measurement_theta_max 21.02
_cell_measurement_theta_min 2.69
_cell_volume 1513.5(3)
_computing_cell_refinement 'Bruker SAINT'
_computing_data_collection 'Bruker APEX2'
_computing_data_reduction 'Bruker SAINT'
_computing_molecular_graphics 'Bruker SHELXTL'
_computing_publication_material 'Bruker SHELXTL'
_computing_structure_refinement 'SHELXL-97 (Sheldrick, 1997)'
_computing_structure_solution 'SHELXS-97 (Sheldrick, 1990)'
_diffrn_ambient_temperature 150(2)
_diffrn_measured_fraction_theta_full 0.969
_diffrn_measured_fraction_theta_max 0.969
_diffrn_measurement_device_type 'Bruker APEX-II CCD'
_diffrn_measurement_method '\f and \w scans'
_diffrn_radiation_monochromator graphite
_diffrn_radiation_source 'fine-focus sealed tube'
_diffrn_radiation_type MoK\a
_diffrn_radiation_wavelength 0.71073
_diffrn_reflns_av_R_equivalents 0.1381
_diffrn_reflns_av_sigmaI/netI 0.2276
_diffrn_reflns_limit_h_max 12
_diffrn_reflns_limit_h_min -12
_diffrn_reflns_limit_k_max 14
_diffrn_reflns_limit_k_min -14
_diffrn_reflns_limit_l_max 18
_diffrn_reflns_limit_l_min -18
_diffrn_reflns_number 15918
_diffrn_reflns_theta_full 27.00
_diffrn_reflns_theta_max 27.00
_diffrn_reflns_theta_min 1.87
_diffrn_standards_number 0
_exptl_absorpt_coefficient_mu 0.839
_exptl_absorpt_correction_T_max 0.4871
_exptl_absorpt_correction_T_min 0.3382
_exptl_absorpt_correction_type multi-scan
_exptl_crystal_colour black
_exptl_crystal_density_diffrn 1.630
_exptl_crystal_description bulk
_exptl_crystal_F_000 748
_exptl_crystal_size_max 0.18
_exptl_crystal_size_mid 0.12
_exptl_crystal_size_min 0.10
_refine_diff_density_max 1.477
_refine_diff_density_min -0.927
_refine_diff_density_rms 0.178
_refine_ls_extinction_method none
_refine_ls_goodness_of_fit_ref 1.048
_refine_ls_hydrogen_treatment constr
_refine_ls_matrix_type full
_refine_ls_number_parameters 418
_refine_ls_number_reflns 6408
_refine_ls_number_restraints 0
_refine_ls_restrained_S_all 1.048
_refine_ls_R_factor_all 0.2505
_refine_ls_R_factor_gt 0.0929
_refine_ls_shift/su_max 0.000
_refine_ls_shift/su_mean 0.000
_refine_ls_structure_factor_coef Fsqd
_refine_ls_weighting_details 'calc w=1/[\s^2^(Fo^2^)+(0.1637P)^2^+0.7402P] where P=(Fo^2^+2Fc^2^)/3'
_refine_ls_weighting_scheme calc
_refine_ls_wR_factor_gt 0.2460
_refine_ls_wR_factor_ref 0.3478
_reflns_number_gt 2340
_reflns_number_total 6408
_reflns_threshold_expression >2sigma(I)
_cod_data_source_file ic301328x_si_002_5.cif
_cod_data_source_block 150_43bbs
_cod_database_code 4331005

loop_
_symmetry_equiv_pos_as_xyz
'x, y, z'
'-x, -y, -z'

loop_
_atom_site_label
_atom_site_type_symbol
_atom_site_fract_x
_atom_site_fract_y
_atom_site_fract_z
_atom_site_U_iso_or_equiv
_atom_site_adp_type
_atom_site_occupancy
_atom_site_symmetry_multiplicity
_atom_site_calc_flag
_atom_site_refinement_flags
Cu1 Cu 0.0000 0.0000 0.0000 0.0359(6) Uani 1 2 d S
O1 O -0.0465(7) -0.4508(5) 0.3719(5) 0.0309(17) Uani 1 1 d .
C1 C -0.1519(11) -0.4592(10) 0.2510(9) 0.039(3) Uani 1 1 d .
F1 F -0.1446(9) -0.3377(6) 0.2094(5) 0.065(2) Uani 1 1 d .
F2 F -0.2676(6) -0.5013(6) 0.2385(5) 0.0475(17) Uani 1 1 d .
F3 F -0.0420(7) -0.4995(7) 0.1962(5) 0.0558(19) Uani 1 1 d .
C2 C -0.1552(12) -0.4934(9) 0.3610(9) 0.038(3) Uani 1 1 d .
C3 C -0.2712(11) -0.5599(10) 0.4356(9) 0.040(3) Uani 1 1 d .
H3A H -0.3441 -0.5897 0.4168 0.048 Uiso 1 1 calc R
C4 C -0.2838(10) -0.5841(9) 0.5373(8) 0.032(3) Uani 1 1 d .
C5 C -0.4183(10) -0.6512(9) 0.6152(9) 0.034(3) Uani 1 1 d .
F4 F -0.4699(7) -0.5899(7) 0.6811(6) 0.064(2) Uani 1 1 d .
F5 F -0.3943(7) -0.7618(6) 0.6672(5) 0.060(2) Uani 1 1 d .
F6 F -0.5202(6) -0.6622(6) 0.5754(5) 0.0575(19) Uani 1 1 d .
O2 O -0.1918(7) -0.5607(6) 0.5759(5) 0.0342(17) Uani 1 1 d .
Cu2 Cu 0.0000 -0.5000 0.5000 0.0330(5) Uani 1 2 d S
O3 O 0.1212(7) -0.1239(6) -0.0415(5) 0.0351(17) Uani 1 1 d .
C6 C 0.1991(13) -0.2839(10) -0.1079(9) 0.044(3) Uani 1 1 d .
F7 F 0.3210(8) -0.2511(7) -0.1042(7) 0.074(2) Uani 1 1 d .
F8 F 0.1703(8) -0.4048(6) -0.0580(6) 0.070(2) Uani 1 1 d .
F9 F 0.2054(8) -0.2675(7) -0.2031(5) 0.064(2) Uani 1 1 d .
C7 C 0.0779(12) -0.2106(9) -0.0616(8) 0.035(3) Uani 1 1 d .
C8 C -0.0598(12) -0.2492(10) -0.0495(9) 0.044(3) Uani 1 1 d .
H8A H -0.0759 -0.3185 -0.0684 0.053 Uiso 1 1 calc R
C9 C -0.1719(11) -0.1900(10) -0.0113(9) 0.041(3) Uani 1 1 d .
C10 C -0.3187(13) -0.2357(11) 0.0008(11) 0.052(3) Uani 1 1 d .
F10 F -0.3722(10) -0.1626(9) -0.0638(8) 0.111(4) Uani 1 1 d .
F11 F -0.3251(9) -0.3432(8) -0.0116(9) 0.113(4) Uani 1 1 d .
F12 F -0.4027(8) -0.2479(10) 0.0916(7) 0.100(3) Uani 1 1 d .
O4 O -0.1689(7) -0.0947(6) 0.0158(5) 0.0373(18) Uani 1 1 d .
O01 O -0.0191(7) -0.3095(6) 0.5269(5) 0.0357(18) Uani 1 1 d .
N1 N -0.1221(8) -0.2378(7) 0.5334(6) 0.031(2) Uani 1 1 d .
C01 C -0.2029(11) -0.2196(9) 0.6310(8) 0.033(3) Uani 1 1 d .
C02 C -0.2453(12) -0.3458(10) 0.7130(8) 0.045(3) Uani 1 1 d .
H02A H -0.1612 -0.3825 0.7281 0.068 Uiso 1 1 calc R
H02B H -0.2915 -0.3994 0.6886 0.068 Uiso 1 1 calc R
H02C H -0.3102 -0.3357 0.7746 0.068 Uiso 1 1 calc R
C03 C -0.0990(12) -0.1471(11) 0.6568(9) 0.045(3) Uani 1 1 d .
H03A H -0.0282 -0.2009 0.6778 0.067 Uiso 1 1 calc R
H03B H -0.1499 -0.1164 0.7120 0.067 Uiso 1 1 calc R
H03C H -0.0526 -0.0779 0.5970 0.067 Uiso 1 1 calc R
C04 C -0.3222(11) -0.1467(9) 0.5983(8) 0.035(3) Uani 1 1 d .
C05 C -0.3710(12) -0.0488(11) 0.6489(10) 0.051(3) Uani 1 1 d .
H05A H -0.2891 0.0011 0.6438 0.076 Uiso 1 1 calc R
H05B H -0.4224 -0.0882 0.7203 0.076 Uiso 1 1 calc R
H05C H -0.4327 0.0037 0.6149 0.076 Uiso 1 1 calc R
C06 C -0.4492(11) -0.2283(11) 0.6104(9) 0.049(3) Uani 1 1 d .
H06A H -0.5208 -0.1769 0.5878 0.074 Uiso 1 1 calc R
H06B H -0.4884 -0.2772 0.6817 0.074 Uiso 1 1 calc R
H06C H -0.4199 -0.2830 0.5694 0.074 Uiso 1 1 calc R
N2 N -0.2529(9) -0.0893(8) 0.4884(6) 0.035(2) Uani 1 1 d .
O02 O -0.2974(8) 0.0050(7) 0.4368(6) 0.047(2) Uani 1 1 d .
C07 C -0.1471(10) -0.1544(9) 0.4520(8) 0.030(2) Uani 1 1 d .
C08 C -0.0709(11) -0.1358(9) 0.3490(8) 0.035(3) Uani 1 1 d .
C09 C -0.1171(11) -0.0965(9) 0.2601(8) 0.033(2) Uani 1 1 d .
C091 C -0.2605(11) -0.0698(10) 0.2537(8) 0.041(3) Uani 1 1 d .
H09A H -0.2603 -0.0471 0.1829 0.061 Uiso 1 1 calc R
H09B H -0.2915 -0.0018 0.2802 0.061 Uiso 1 1 calc R
H09C H -0.3248 -0.1427 0.2938 0.061 Uiso 1 1 calc R
N3 N -0.0114(8) -0.0942(7) 0.1789(7) 0.034(2) Uani 1 1 d .
N4 N 0.1028(8) -0.1298(7) 0.2149(6) 0.030(2) Uani 1 1 d .
C041 C 0.2342(10) -0.1545(9) 0.1480(8) 0.035(3) Uani 1 1 d .
H04A H 0.3145 -0.1325 0.1681 0.042 Uiso 1 1 calc R
H04B H 0.2451 -0.1023 0.0776 0.042 Uiso 1 1 calc R
C042 C 0.2368(12) -0.2879(10) 0.1523(9) 0.046(3) Uani 1 1 d .
H04C H 0.3236 -0.2997 0.1043 0.068 Uiso 1 1 calc R
H04D H 0.1557 -0.3108 0.1345 0.068 Uiso 1 1 calc R
H04E H 0.2326 -0.3395 0.2209 0.068 Uiso 1 1 calc R
C010 C 0.0711(10) -0.1589(8) 0.3139(8) 0.030(2) Uani 1 1 d .
H01A H 0.1322 -0.1895 0.3540 0.036 Uiso 1 1 calc R

loop_
_atom_site_aniso_label
_atom_site_aniso_U_11
_atom_site_aniso_U_22
_atom_site_aniso_U_33
_atom_site_aniso_U_23
_atom_site_aniso_U_13
_atom_site_aniso_U_12
Cu1 0.0321(11) 0.0318(10) 0.0481(13) -0.0192(9) -0.0117(9) 0.0090(8)
O1 0.029(4) 0.021(3) 0.044(4) -0.012(3) -0.011(3) 0.008(3)
C1 0.040(7) 0.049(7) 0.048(7) -0.032(6) -0.026(6) 0.018(5)
F1 0.111(6) 0.039(4) 0.053(5) -0.008(3) -0.044(4) 0.006(4)
F2 0.044(4) 0.068(4) 0.050(4) -0.038(4) -0.021(3) 0.016(3)
F3 0.046(4) 0.084(5) 0.050(4) -0.037(4) -0.016(3) 0.016(4)
C2 0.046(7) 0.031(6) 0.054(8) -0.029(6) -0.026(6) 0.015(5)
C3 0.034(6) 0.051(7) 0.047(7) -0.022(6) -0.021(5) 0.006(5)
C4 0.025(6) 0.026(5) 0.051(7) -0.014(5) -0.016(5) 0.017(4)
C5 0.030(6) 0.025(5) 0.049(7) -0.010(5) -0.017(5) 0.007(4)
F4 0.041(4) 0.077(5) 0.078(5) -0.045(4) -0.004(4) 0.008(4)
F5 0.039(4) 0.045(4) 0.077(5) 0.009(4) -0.017(3) 0.002(3)
F6 0.032(4) 0.074(5) 0.066(5) -0.016(4) -0.020(3) 0.001(3)
O2 0.036(4) 0.033(4) 0.040(4) -0.016(3) -0.017(3) 0.004(3)
Cu2 0.0293(10) 0.0327(10) 0.0398(12) -0.0134(9) -0.0129(8) 0.0075(8)
O3 0.034(4) 0.031(4) 0.039(4) -0.012(3) -0.008(3) 0.003(3)
C6 0.053(8) 0.032(6) 0.049(8) -0.022(6) -0.010(6) 0.018(6)
F7 0.049(5) 0.073(5) 0.112(7) -0.061(5) -0.007(4) 0.026(4)
F8 0.084(6) 0.048(4) 0.078(6) -0.032(4) -0.011(4) 0.028(4)
F9 0.083(5) 0.068(5) 0.044(5) -0.029(4) -0.011(4) 0.025(4)
C7 0.052(7) 0.030(6) 0.030(6) -0.013(5) -0.017(5) 0.008(5)
C8 0.048(7) 0.035(6) 0.061(8) -0.025(6) -0.023(6) 0.009(5)
C9 0.039(7) 0.038(6) 0.050(8) -0.014(6) -0.018(6) 0.010(5)
C10 0.048(8) 0.041(7) 0.076(10) -0.025(7) -0.026(7) 0.002(6)
F10 0.087(7) 0.103(7) 0.149(9) -0.001(7) -0.087(7) -0.010(6)
F11 0.083(6) 0.081(6) 0.204(12) -0.086(7) -0.045(7) -0.008(5)
F12 0.049(5) 0.160(9) 0.084(7) -0.049(6) 0.008(5) -0.042(5)
O4 0.032(4) 0.036(4) 0.042(5) -0.017(4) -0.004(3) 0.007(3)
O01 0.037(4) 0.030(4) 0.049(5) -0.020(3) -0.018(3) 0.018(3)
N1 0.030(5) 0.031(5) 0.032(5) -0.009(4) -0.009(4) 0.004(4)
C01 0.043(6) 0.033(6) 0.031(6) -0.016(5) -0.018(5) 0.004(5)
C02 0.046(7) 0.053(7) 0.033(7) -0.010(6) -0.010(5) 0.018(6)
C03 0.042(7) 0.055(7) 0.050(8) -0.030(6) -0.020(6) 0.012(6)
C04 0.040(6) 0.036(6) 0.035(6) -0.018(5) -0.010(5) 0.013(5)
C05 0.044(7) 0.061(8) 0.064(9) -0.036(7) -0.028(6) 0.034(6)
C06 0.034(6) 0.061(8) 0.050(8) -0.017(6) -0.009(6) 0.005(6)
N2 0.037(5) 0.036(5) 0.034(5) -0.013(4) -0.011(4) 0.017(4)
O02 0.058(5) 0.043(5) 0.041(5) -0.013(4) -0.017(4) 0.033(4)
C07 0.032(6) 0.027(5) 0.030(6) -0.008(5) -0.008(5) 0.008(4)
C08 0.033(6) 0.039(6) 0.033(6) -0.015(5) -0.007(5) 0.008(5)
C09 0.042(6) 0.024(5) 0.035(6) -0.017(5) -0.006(5) 0.008(5)
C091 0.037(6) 0.049(7) 0.030(6) -0.009(5) -0.006(5) 0.006(5)
N3 0.025(5) 0.027(4) 0.055(6) -0.013(4) -0.020(4) 0.013(4)
N4 0.029(5) 0.025(4) 0.033(5) -0.011(4) -0.004(4) 0.011(4)
C041 0.026(5) 0.042(6) 0.045(7) -0.022(5) -0.013(5) 0.015(5)
C042 0.041(7) 0.053(7) 0.051(8) -0.028(6) -0.016(6) 0.028(6)
C010 0.033(6) 0.025(5) 0.034(6) -0.010(5) -0.015(5) 0.010(4)

loop_
_atom_type_symbol
_atom_type_description
_atom_type_scat_dispersion_real
_atom_type_scat_dispersion_imag
_atom_type_scat_source
C C 0.0033 0.0016 'International Tables Vol C Tables 4.2.6.8 and 6.1.1.4'
H H 0.0000 0.0000 'International Tables Vol C Tables 4.2.6.8 and 6.1.1.4'
N N 0.0061 0.0033 'International Tables Vol C Tables 4.2.6.8 and 6.1.1.4'
O O 0.0106 0.0060 'International Tables Vol C Tables 4.2.6.8 and 6.1.1.4'
F F 0.0171 0.0103 'International Tables Vol C Tables 4.2.6.8 and 6.1.1.4'
Cu Cu 0.3201 1.2651 'International Tables Vol C Tables 4.2.6.8 and 6.1.1.4'

loop_
_geom_angle_atom_site_label_1
_geom_angle_atom_site_label_2
_geom_angle_atom_site_label_3
_geom_angle
_geom_angle_site_symmetry_1
_geom_angle_site_symmetry_3
O4 Cu1 O4 180.0 2 .
O4 Cu1 O3 91.8(3) 2 2
O4 Cu1 O3 88.2(3) . 2
O4 Cu1 O3 88.2(3) 2 .
O4 Cu1 O3 91.8(3) . .
O3 Cu1 O3 180.0 2 .
O4 Cu1 N3 87.5(3) 2 .
O4 Cu1 N3 92.5(3) . .
O3 Cu1 N3 87.5(3) 2 .
O3 Cu1 N3 92.5(3) . .
O4 Cu1 N3 92.5(3) 2 2
O4 Cu1 N3 87.5(3) . 2
O3 Cu1 N3 92.5(3) 2 2
O3 Cu1 N3 87.5(3) . 2
N3 Cu1 N3 180.00(19) . 2
C2 O1 Cu2 123.4(7) . .
F3 C1 F1 107.0(10) . .
F3 C1 F2 107.7(8) . .
F1 C1 F2 105.5(9) . .
F3 C1 C2 112.2(9) . .
F1 C1 C2 110.8(8) . .
F2 C1 C2 113.1(9) . .
O1 C2 C3 127.8(11) . .
O1 C2 C1 112.5(9) . .
C3 C2 C1 119.6(10) . .
C2 C3 C4 121.5(10) . .
C2 C3 H3A 119.2 . .
C4 C3 H3A 119.2 . .
O2 C4 C3 127.5(10) . .
O2 C4 C5 113.8(10) . .
C3 C4 C5 118.6(9) . .
F5 C5 F6 108.4(8) . .
F5 C5 F4 107.5(9) . .
F6 C5 F4 106.1(8) . .
F5 C5 C4 110.8(8) . .
F6 C5 C4 113.6(9) . .
F4 C5 C4 110.1(8) . .
C4 O2 Cu2 124.4(7) . .
O2 Cu2 O2 179.999(1) . 2_546
O2 Cu2 O1 88.3(3) . 2_546
O2 Cu2 O1 91.7(3) 2_546 2_546
O2 Cu2 O1 91.7(3) . .
O2 Cu2 O1 88.3(3) 2_546 .
O1 Cu2 O1 180.0 2_546 .
O2 Cu2 O01 95.6(3) . .
O2 Cu2 O01 84.4(3) 2_546 .
O1 Cu2 O01 82.9(2) 2_546 .
O1 Cu2 O01 97.1(2) . .
O2 Cu2 O01 84.4(3) . 2_546
O2 Cu2 O01 95.6(3) 2_546 2_546
O1 Cu2 O01 97.1(2) 2_546 2_546
O1 Cu2 O01 82.9(2) . 2_546
O01 Cu2 O01 180.0 . 2_546
C7 O3 Cu1 123.5(7) . .
F7 C6 F9 109.1(10) . .
F7 C6 F8 108.8(10) . .
F9 C6 F8 107.1(10) . .
F7 C6 C7 112.8(9) . .
F9 C6 C7 109.1(9) . .
F8 C6 C7 109.7(9) . .
O3 C7 C8 129.3(11) . .
O3 C7 C6 113.1(10) . .
C8 C7 C6 117.6(10) . .
C9 C8 C7 121.7(11) . .
C9 C8 H8A 119.1 . .
C7 C8 H8A 119.1 . .
O4 C9 C8 127.2(10) . .
O4 C9 C10 113.1(10) . .
C8 C9 C10 119.8(11) . .
F10 C10 F11 106.1(12) . .
F10 C10 F12 107.9(12) . .
F11 C10 F12 105.8(11) . .
F10 C10 C9 111.7(11) . .
F11 C10 C9 113.4(11) . .
F12 C10 C9 111.5(11) . .
C9 O4 Cu1 125.4(7) . .
N1 O01 Cu2 131.7(6) . .
O01 N1 C07 123.6(8) . .
O01 N1 C01 122.3(8) . .
C07 N1 C01 112.7(8) . .
N1 C01 C03 104.9(8) . .
N1 C01 C02 108.9(8) . .
C03 C01 C02 109.5(9) . .
N1 C01 C04 100.0(8) . .
C03 C01 C04 115.2(9) . .
C02 C01 C04 117.0(9) . .
C01 C02 H02A 109.5 . .
C01 C02 H02B 109.5 . .
H02A C02 H02B 109.5 . .
C01 C02 H02C 109.5 . .
H02A C02 H02C 109.5 . .
H02B C02 H02C 109.5 . .
C01 C03 H03A 109.5 . .
C01 C03 H03B 109.5 . .
H03A C03 H03B 109.5 . .
C01 C03 H03C 109.5 . .
H03A C03 H03C 109.5 . .
H03B C03 H03C 109.5 . .
N2 C04 C05 110.5(9) . .
N2 C04 C06 107.7(9) . .
C05 C04 C06 109.5(9) . .
N2 C04 C01 100.8(8) . .
C05 C04 C01 114.5(9) . .
C06 C04 C01 113.3(9) . .
C04 C05 H05A 109.5 . .
C04 C05 H05B 109.5 . .
H05A C05 H05B 109.5 . .
C04 C05 H05C 109.5 . .
H05A C05 H05C 109.5 . .
H05B C05 H05C 109.5 . .
C04 C06 H06A 109.5 . .
C04 C06 H06B 109.5 . .
H06A C06 H06B 109.5 . .
C04 C06 H06C 109.5 . .
H06A C06 H06C 109.5 . .
H06B C06 H06C 109.5 . .
O02 N2 C07 126.2(9) . .
O02 N2 C04 121.6(8) . .
C07 N2 C04 112.0(8) . .
N2 C07 N1 106.8(9) . .
N2 C07 C08 127.2(9) . .
N1 C07 C08 125.9(9) . .
C010 C08 C07 125.1(10) . .
C010 C08 C09 104.9(9) . .
C07 C08 C09 129.9(10) . .
N3 C09 C08 110.0(9) . .
N3 C09 C091 121.8(10) . .
C08 C09 C091 128.1(9) . .
C09 C091 H09A 109.5 . .
C09 C091 H09B 109.5 . .
H09A C091 H09B 109.5 . .
C09 C091 H09C 109.5 . .
H09A C091 H09C 109.5 . .
H09B C091 H09C 109.5 . .
C09 N3 N4 105.3(8) . .
C09 N3 Cu1 127.7(7) . .
N4 N3 Cu1 125.5(6) . .
C010 N4 N3 113.0(8) . .
C010 N4 C041 125.4(9) . .
N3 N4 C041 120.4(8) . .
N4 C041 C042 112.0(8) . .
N4 C041 H04A 109.2 . .
C042 C041 H04A 109.2 . .
N4 C041 H04B 109.2 . .
C042 C041 H04B 109.2 . .
H04A C041 H04B 107.9 . .
C041 C042 H04C 109.5 . .
C041 C042 H04D 109.5 . .
H04C C042 H04D 109.5 . .
C041 C042 H04E 109.5 . .
H04C C042 H04E 109.5 . .
H04D C042 H04E 109.5 . .
N4 C010 C08 106.7(9) . .
N4 C010 H01A 126.6 . .
C08 C010 H01A 126.6 . .

loop_
_geom_bond_atom_site_label_1
_geom_bond_atom_site_label_2
_geom_bond_distance
_geom_bond_site_symmetry_2
Cu1 O4 1.943(7) 2
Cu1 O4 1.943(7) .
Cu1 O3 1.972(7) 2
Cu1 O3 1.972(7) .
Cu1 N3 2.460(9) .
Cu1 N3 2.460(9) 2
O1 C2 1.268(12) .
O1 Cu2 1.959(7) .
C1 F3 1.324(12) .
C1 F1 1.335(12) .
C1 F2 1.340(12) .
C1 C2 1.516(15) .
C2 C3 1.379(15) .
C3 C4 1.386(15) .
C3 H3A 0.9500 .
C4 O2 1.276(12) .
C4 C5 1.518(14) .
C5 F5 1.320(11) .
C5 F6 1.331(11) .
C5 F4 1.340(12) .
O2 Cu2 1.931(7) .
Cu2 O2 1.931(7) 2_546
Cu2 O1 1.959(7) 2_546
Cu2 O01 2.336(7) .
Cu2 O01 2.336(7) 2_546
O3 C7 1.240(12) .
C6 F7 1.300(14) .
C6 F9 1.321(13) .
C6 F8 1.348(12) .
C6 C7 1.568(15) .
C7 C8 1.397(15) .
C8 C9 1.364(16) .
C8 H8A 0.9500 .
C9 O4 1.279(13) .
C9 C10 1.509(16) .
C10 F10 1.286(15) .
C10 F11 1.308(14) .
C10 F12 1.311(15) .
O01 N1 1.302(10) .
N1 C07 1.357(12) .
N1 C01 1.492(13) .
C01 C03 1.537(14) .
C01 C02 1.541(14) .
C01 C04 1.541(14) .
C02 H02A 0.9800 .
C02 H02B 0.9800 .
C02 H02C 0.9800 .
C03 H03A 0.9800 .
C03 H03B 0.9800 .
C03 H03C 0.9800 .
C04 N2 1.484(13) .
C04 C05 1.525(15) .
C04 C06 1.529(15) .
C05 H05A 0.9800 .
C05 H05B 0.9800 .
C05 H05C 0.9800 .
C06 H06A 0.9800 .
C06 H06B 0.9800 .
C06 H06C 0.9800 .
N2 O02 1.265(10) .
N2 C07 1.357(12) .
C07 C08 1.421(14) .
C08 C010 1.408(14) .
C08 C09 1.436(14) .
C09 N3 1.330(13) .
C09 C091 1.477(14) .
C091 H09A 0.9800 .
C091 H09B 0.9800 .
C091 H09C 0.9800 .
N3 N4 1.387(11) .
N4 C010 1.316(13) .
N4 C041 1.470(12) .
C041 C042 1.516(14) .
C041 H04A 0.9900 .
C041 H04B 0.9900 .
C042 H04C 0.9800 .
C042 H04D 0.9800 .
C042 H04E 0.9800 .
C010 H01A 0.9500 .
